data_2206818
loop_
_publ_author_name
'Liang, Yong'
'Li, Wei'
'Guo, Bao-Jing'

_publ_section_title
;
 Tetraaquabis(pyridine-3-carboxylato-\k<i>N</i>)iron(II)
;
_journal_coeditor_code WW6414
_journal_issue 9
_journal_name_full 'Acta Crystallographica Section E'
_journal_page_first m1782
_journal_page_last m1784
_journal_paper_doi 10.1107/S1600536805025420
_journal_volume 61
_journal_year 2005
_chemical_formula_iupac '[Fe (C6 H4 N O2)2 (H2 O)4]'
_chemical_formula_moiety 'C12 H16 Fe N2 O8'
_chemical_formula_sum 'C12 H16 Fe N2 O8'
_chemical_formula_weight 372.12
_chemical_name_systematic
;
Tetraaquabis(pyridine-3-carboxylato-\kN)iron(II)
;
_space_group_IT_number 12
_symmetry_cell_setting monoclinic
_symmetry_space_group_name_Hall '-C 2y'
_symmetry_space_group_name_H-M 'C 1 2/m 1'
_atom_sites_solution_hydrogens geom
_atom_sites_solution_primary direct
_atom_sites_solution_secondary difmap
_audit_creation_method SHELXL-97
_cell_angle_alpha 90.00
_cell_angle_beta 118.120(10)
_cell_angle_gamma 90.00
_cell_formula_units_Z 2
_cell_length_a 14.235(4)
_cell_length_b 6.901(2)
_cell_length_c 8.538(3)
_cell_measurement_reflns_used 680
_cell_measurement_temperature 293(2)
_cell_measurement_theta_max 27.5
_cell_measurement_theta_min 3.3
_cell_volume 739.7(4)
_computing_cell_refinement SMART
_computing_data_collection 'SMART (Bruker, 1998)'
_computing_data_reduction 'SAINT (Bruker, 1999) and SHELXTL (Bruker, 1998)'
_computing_molecular_graphics SHELXTL
_computing_publication_material SHELXL97
_computing_structure_refinement 'SHELXL97 (Sheldrick, 1997)'
_computing_structure_solution 'SHELXS97 (Sheldrick, 1997)'
_diffrn_ambient_temperature 293(2)
_diffrn_measured_fraction_theta_full 0.967
_diffrn_measured_fraction_theta_max 0.967
_diffrn_measurement_device_type 'Bruker SMART CCD area-detector'
_diffrn_measurement_method '\f and \w'
_diffrn_radiation_monochromator graphite
_diffrn_radiation_source 'fine-focus sealed tube'
_diffrn_radiation_type MoK\a
_diffrn_radiation_wavelength 0.71073
_diffrn_reflns_av_R_equivalents 0.0000
_diffrn_reflns_av_sigmaI/netI 0.0476
_diffrn_reflns_limit_h_max 13
_diffrn_reflns_limit_h_min -18
_diffrn_reflns_limit_k_max 8
_diffrn_reflns_limit_k_min -7
_diffrn_reflns_limit_l_max 11
_diffrn_reflns_limit_l_min -10
_diffrn_reflns_number 886
_diffrn_reflns_theta_full 27.45
_diffrn_reflns_theta_max 27.45
_diffrn_reflns_theta_min 3.25
_diffrn_standards_decay_% 0
_diffrn_standards_interval_count 0
_diffrn_standards_interval_time 0
_diffrn_standards_number 0
_exptl_absorpt_coefficient_mu 1.064
_exptl_absorpt_correction_T_max 0.821
_exptl_absorpt_correction_T_min 0.704
_exptl_absorpt_correction_type multi-scan
_exptl_absorpt_process_details '(SADABS; Blessing, 1995)'
_exptl_crystal_colour red
_exptl_crystal_density_diffrn 1.671
_exptl_crystal_density_method 'not measured'
_exptl_crystal_description block
_exptl_crystal_F_000 384
_exptl_crystal_size_max 0.32
_exptl_crystal_size_mid 0.26
_exptl_crystal_size_min 0.18
_refine_diff_density_max 0.716
_refine_diff_density_min -0.734
_refine_ls_extinction_method none
_refine_ls_goodness_of_fit_ref 1.029
_refine_ls_hydrogen_treatment constr
_refine_ls_matrix_type full
_refine_ls_number_parameters 76
_refine_ls_number_reflns 886
_refine_ls_number_restraints 3
_refine_ls_restrained_S_all 1.027
_refine_ls_R_factor_all 0.0602
_refine_ls_R_factor_gt 0.0519
_refine_ls_shift/su_max 0.001
_refine_ls_shift/su_mean 0.001
_refine_ls_structure_factor_coef Fsqd
_refine_ls_weighting_details 'calc w = 1/[\s^2^(Fo^2^)+(0.097P)^2^] where P = (Fo^2^+2Fc^2^)/3'
_refine_ls_weighting_scheme calc
_refine_ls_wR_factor_gt 0.1337
_refine_ls_wR_factor_ref 0.1389
_reflns_number_gt 770
_reflns_number_total 886
_reflns_threshold_expression I>2\s(I)
_cod_data_source_file ww6414.cif
_cod_data_source_block I
_cod_original_sg_symbol_H-M 'C 2/m'
_cod_database_code 2206818
_cod_database_fobs_code 2206818

loop_
_symmetry_equiv_pos_as_xyz
'x, y, z'
'-x, y, -z'
'x+1/2, y+1/2, z'
'-x+1/2, y+1/2, -z'
'-x, -y, -z'
'x, -y, z'
'-x+1/2, -y+1/2, -z'
'x+1/2, -y+1/2, z'

loop_
_atom_site_label
_atom_site_fract_x
_atom_site_fract_y
_atom_site_fract_z
_atom_site_U_iso_or_equiv
_atom_site_adp_type
_atom_site_calc_flag
_atom_site_refinement_flags
_atom_site_occupancy
_atom_site_type_symbol
Fe1 0.0000 0.0000 0.0000 0.0229(3) Uani d S 1 Fe
O1 0.1342(3) 0.0000 0.7164(5) 0.0444(9) Uani d S 1 O
O2 0.3106(3) 0.0000 0.8836(4) 0.0391(9) Uani d S 1 O
O1W 0.06107(16) 0.2199(4) -0.1033(3) 0.0329(5) Uani d D 1 O
H1WA 0.096(3) 0.170(6) -0.152(5) 0.067(15) Uiso d D 1 H
H1WB 0.098(3) 0.308(4) -0.032(4) 0.057(13) Uiso d D 1 H
N1 0.1509(3) 0.0000 0.2518(4) 0.0266(8) Uani d S 1 N
C1 0.1482(3) 0.0000 0.4064(5) 0.0262(9) Uani d S 1 C
H1 0.0822 0.0000 0.4041 0.031 Uiso calc SR 1 H
C2 0.2396(3) 0.0000 0.5705(5) 0.0255(9) Uani d S 1 C
C3 0.2273(4) 0.0000 0.7371(5) 0.0302(10) Uani d S 1 C
C4 0.3368(3) 0.0000 0.5732(6) 0.0336(10) Uani d S 1 C
H4 0.3994 0.0000 0.6806 0.040 Uiso calc SR 1 H
C5 0.3406(3) 0.0000 0.4144(6) 0.0362(11) Uani d S 1 C
H5 0.4056 0.0000 0.4132 0.043 Uiso calc SR 1 H
C6 0.2464(3) 0.0000 0.2584(6) 0.0287(9) Uani d S 1 C
H6 0.2494 0.0000 0.1519 0.034 Uiso calc SR 1 H

loop_
_atom_site_aniso_label
_atom_site_aniso_U_11
_atom_site_aniso_U_22
_atom_site_aniso_U_33
_atom_site_aniso_U_12
_atom_site_aniso_U_13
_atom_site_aniso_U_23
Fe1 0.0207(5) 0.0280(5) 0.0170(4) 0.000 0.0065(3) 0.000
O1 0.0422(19) 0.066(3) 0.0307(17) 0.000 0.0221(15) 0.000
O2 0.048(2) 0.0362(18) 0.0195(15) 0.000 0.0042(14) 0.000
O1W 0.0344(12) 0.0339(13) 0.0305(12) -0.0067(10) 0.0154(10) -0.0016(10)
N1 0.0242(17) 0.0324(19) 0.0205(16) 0.000 0.0085(14) 0.000
C1 0.0235(19) 0.030(2) 0.0233(19) 0.000 0.0098(16) 0.000
C2 0.026(2) 0.024(2) 0.0230(19) 0.000 0.0088(16) 0.000
C3 0.039(2) 0.024(2) 0.022(2) 0.000 0.0103(18) 0.000
C4 0.022(2) 0.037(3) 0.031(2) 0.000 0.0034(18) 0.000
C5 0.024(2) 0.051(3) 0.032(2) 0.000 0.0128(19) 0.000
C6 0.026(2) 0.037(2) 0.026(2) 0.000 0.0138(17) 0.000

loop_
_atom_type_symbol
_atom_type_description
_atom_type_scat_dispersion_real
_atom_type_scat_dispersion_imag
_atom_type_scat_source
C C 0.0033 0.0016 'International Tables Vol C Tables 4.2.6.8 and 6.1.1.4'
H H 0.0000 0.0000 'International Tables Vol C Tables 4.2.6.8 and 6.1.1.4'
N N 0.0061 0.0033 'International Tables Vol C Tables 4.2.6.8 and 6.1.1.4'
O O 0.0106 0.0060 'International Tables Vol C Tables 4.2.6.8 and 6.1.1.4'
Fe Fe 0.3463 0.8444 'International Tables Vol C Tables 4.2.6.8 and 6.1.1.4'

loop_
_geom_angle_atom_site_label_1
_geom_angle_atom_site_label_2
_geom_angle_atom_site_label_3
_geom_angle_site_symmetry_1
_geom_angle_site_symmetry_3
_geom_angle
_geom_angle_publ_flag
O1W Fe1 O1W 6 . 90.59(14) yes
O1W Fe1 O1W 6 2 180.00(11) no
O1W Fe1 O1W . 2 89.41(14) yes
O1W Fe1 O1W 6 5 89.41(14) no
O1W Fe1 O1W . 5 180.00(14) no
O1W Fe1 O1W 2 5 90.59(14) no
O1W Fe1 N1 6 5 89.79(9) no
O1W Fe1 N1 . 5 89.79(9) yes
O1W Fe1 N1 2 5 90.21(9) no
O1W Fe1 N1 5 5 90.21(9) no
O1W Fe1 N1 6 . 90.21(9) no
O1W Fe1 N1 . . 90.21(9) yes
O1W Fe1 N1 2 . 89.79(9) no
O1W Fe1 N1 5 . 89.79(9) no
N1 Fe1 N1 5 . 180.0(3) no
Fe1 O1W H1WA . . 111(3) no
Fe1 O1W H1WB . . 117(3) no
H1WA O1W H1WB . . 109.5(17) no
C6 N1 C1 . . 117.4(4) no
C6 N1 Fe1 . . 123.0(3) no
C1 N1 Fe1 . . 119.6(3) no
N1 C1 C2 . . 123.0(4) no
N1 C1 H1 . . 118.5 no
C2 C1 H1 . . 118.5 no
C4 C2 C1 . . 118.2(4) no
C4 C2 C3 . . 123.2(4) no
C1 C2 C3 . . 118.6(4) no
O1 C3 O2 . . 125.6(4) no
O1 C3 C2 . . 116.8(4) no
O2 C3 C2 . . 117.5(4) no
C2 C4 C5 . . 119.3(4) no
C2 C4 H4 . . 120.4 no
C5 C4 H4 . . 120.4 no
C6 C5 C4 . . 118.7(4) no
C6 C5 H5 . . 120.7 no
C4 C5 H5 . . 120.7 no
N1 C6 C5 . . 123.4(4) no
N1 C6 H6 . . 118.3 no
C5 C6 H6 . . 118.3 yes

loop_
_geom_bond_atom_site_label_1
_geom_bond_atom_site_label_2
_geom_bond_site_symmetry_2
_geom_bond_distance
_geom_bond_publ_flag
Fe1 O1W 6 2.135(2) no
Fe1 O1W . 2.135(2) yes
Fe1 O1W 2 2.135(2) no
Fe1 O1W 5 2.135(2) no
Fe1 N1 5 2.210(3) no
Fe1 N1 . 2.210(3) yes
O1 C3 . 1.250(6) no
O2 C3 . 1.254(5) no
O1W H1WA . 0.853(10) no
O1W H1WB . 0.846(10) no
N1 C6 . 1.335(5) no
N1 C1 . 1.338(5) no
C1 C2 . 1.392(5) no
C1 H1 . 0.9300 no
C2 C4 . 1.373(6) no
C2 C3 . 1.513(6) no
C4 C5 . 1.382(7) no
C4 H4 . 0.9300 no
C5 C6 . 1.374(6) no
C5 H5 . 0.9300 no
C6 H6 . 0.9300 no

loop_
_geom_hbond_atom_site_label_D
_geom_hbond_atom_site_label_H
_geom_hbond_atom_site_label_A
_geom_hbond_site_symmetry_A
_geom_hbond_distance_DH
_geom_hbond_distance_HA
_geom_hbond_distance_DA
_geom_hbond_angle_DHA
O1W H1WA O1 1_554 0.853(10) 1.877(14) 2.696(4) 161(4)
O1W H1WB O2 7_556 0.846(10) 1.870(11) 2.713(3) 174(4)
